data_1510334
loop_
_publ_author_name
'Merlo, F.'
'Canepa, F.'
'Pani, M.'
'Fornasini, M.L.'

_publ_section_title
;
 Phases around the 1:1:1 composition in the Yb-Au-Ge and Ca-Au-Ge systems
;
_journal_name_full 'Journal of Alloys Compd.'
_journal_page_first 82
_journal_page_last 88
_journal_paper_doi 10.1016/S0925-8388(97)00278-8
_journal_volume 264
_journal_year 1998
_chemical_formula_sum 'Au1.03667 Ge0.963333 Yb'
_chemical_name_systematic 'Yb Au Ge'
_space_group_IT_number 62
_symmetry_space_group_name_Hall '-P 2ac 2n'
_symmetry_space_group_name_H-M 'P n m a'
_cell_angle_alpha 90
_cell_angle_beta 90
_cell_angle_gamma 90
_cell_formula_units_Z 12
_cell_length_a 21.311
_cell_length_b 4.481
_cell_length_c 7.704
_cell_volume 735.690
_citation_journal_id_ASTM JALCEU
_cod_data_source_file gold_405.cif
_cod_data_source_block Au1.03667Ge0.963333Yb1
_cod_original_cell_volume 735.6904
_cod_original_formula_sum 'Au1.03667 Ge0.963333 Yb1'
_cod_database_code 1510334

loop_
_symmetry_equiv_pos_as_xyz
x,y,z
-x+1/2,-y,z+1/2
x+1/2,-y+1/2,-z+1/2
-x,y+1/2,-z
-x,-y,-z
x-1/2,y,-z-1/2
-x-1/2,y-1/2,z-1/2
x,-y-1/2,z

loop_
_atom_site_label
_atom_site_type_symbol
_atom_site_fract_x
_atom_site_fract_y
_atom_site_fract_z
_atom_site_occupancy
_atom_site_U_iso_or_equiv
Au2 Au 0.0941 0.25 0.4162 0.69 0.0
Yb3 Yb 0.3336 0.25 0.7126 1 0.0
Au4 Au 0.0705 0.25 0.086 0.43 0.0
Yb1 Yb 0.0005 0.25 0.7127 1 0.0
Au5 Au 0.3983 0.25 0.0843 0.43 0.0
Ge1 Ge 0.2701 0.25 0.083 1 0.0
Au3 Au 0.4309 0.25 0.4123 0.56 0.0
Yb2 Yb 0.1663 0.25 0.7864 1 0.0
Au1 Au 0.2379 0.25 0.4172 1 0.0
Ge2 Ge 0.0941 0.25 0.4162 0.31 0.0
Ge4 Ge 0.0705 0.25 0.086 0.57 0.0
Ge3 Ge 0.4309 0.25 0.4123 0.44 0.0
Ge5 Ge 0.3983 0.25 0.0843 0.57 0.0
